data_4073574
loop_
_publ_author_name
'D\'iez, J.'
'Gamasa, M. P.'
'Lastra, E.'
'Villar, A.'
'P\'erez-Carre\~no, E.'

_publ_section_title
;
 Regioselective Synthesis of \h4-Dienylphosphane Ruthenium Complexes by
 Oxidative Coupling Reactions
;
_journal_issue 22
_journal_name_full Organometallics
_journal_page_first 5315
_journal_paper_doi 10.1021/om700476f
_journal_volume 26
_journal_year 2007
_chemical_compound_source synthesis
_chemical_formula_moiety 'C31 H32 O P Ru, F6 P'
_chemical_formula_sum 'C31 H32 F6 O P2 Ru'
_chemical_formula_weight 697.58
_chemical_name_systematic
;
 ?
;
_space_group_IT_number 9
_symmetry_cell_setting monoclinic
_symmetry_space_group_name_Hall 'C -2yc'
_symmetry_space_group_name_H-M 'C 1 c 1'
_atom_sites_solution_hydrogens geom
_atom_sites_solution_primary direct
_atom_sites_solution_secondary difmap
_audit_creation_method SHELXL-97
_cell_angle_alpha 90.00
_cell_angle_beta 110.0030(10)
_cell_angle_gamma 90.00
_cell_formula_units_Z 8
_cell_length_a 10.6948(2)
_cell_length_b 38.0333(8)
_cell_length_c 15.2449(2)
_cell_measurement_reflns_used 5468
_cell_measurement_temperature 100(2)
_cell_measurement_theta_max 70.94
_cell_measurement_theta_min 3.86
_cell_volume 5826.92(18)
_computing_cell_refinement 'Bruker SMART'
_computing_data_collection 'Bruker SMART'
_computing_data_reduction 'Bruker SAINT'
_computing_molecular_graphics 'PLATON (Spek, 2006)'
_computing_publication_material 'SHELXL-97 (Sheldrick, 1997)'
_computing_structure_refinement 'SHELXL-97 (Sheldrick, 1997)'
_computing_structure_solution 'DIRDIF-99 (Beurskens, 1999)'
_diffrn_ambient_temperature 100(2)
_diffrn_measured_fraction_theta_full 0.969
_diffrn_measured_fraction_theta_max 0.969
_diffrn_measurement_device_type 'CCD area detector'
_diffrn_measurement_method 'phi and omega scans'
_diffrn_radiation_monochromator graphite
_diffrn_radiation_source 'fine-focus sealed tube'
_diffrn_radiation_type CuK\a
_diffrn_radiation_wavelength 1.54178
_diffrn_reflns_av_R_equivalents 0.0658
_diffrn_reflns_av_sigmaI/netI 0.0848
_diffrn_reflns_limit_h_max 12
_diffrn_reflns_limit_h_min -13
_diffrn_reflns_limit_k_max 44
_diffrn_reflns_limit_k_min -42
_diffrn_reflns_limit_l_max 16
_diffrn_reflns_limit_l_min -18
_diffrn_reflns_number 21931
_diffrn_reflns_theta_full 71.22
_diffrn_reflns_theta_max 71.22
_diffrn_reflns_theta_min 2.32
_exptl_absorpt_coefficient_mu 5.953
_exptl_absorpt_correction_T_max 1
_exptl_absorpt_correction_T_min 0.446966
_exptl_absorpt_correction_type empirical
_exptl_absorpt_process_details 'SADABS (Sheldrick,G.M.,1997-2001)'
_exptl_crystal_colour Colorless
_exptl_crystal_density_diffrn 1.590
_exptl_crystal_density_method 'not measured'
_exptl_crystal_description Prism
_exptl_crystal_F_000 2832
_exptl_crystal_size_max 0.08
_exptl_crystal_size_mid 0.06
_exptl_crystal_size_min 0.04
_refine_diff_density_max 1.112
_refine_diff_density_min -0.354
_refine_diff_density_rms 0.101
_refine_ls_abs_structure_details 'Flack H D (1983), Acta Cryst. A39, 876-881'
_refine_ls_abs_structure_Flack 0.022(9)
_refine_ls_extinction_method none
_refine_ls_goodness_of_fit_ref 1.021
_refine_ls_hydrogen_treatment constr
_refine_ls_matrix_type full
_refine_ls_number_parameters 741
_refine_ls_number_reflns 8681
_refine_ls_number_restraints 2
_refine_ls_restrained_S_all 1.021
_refine_ls_R_factor_all 0.0600
_refine_ls_R_factor_gt 0.0504
_refine_ls_shift/su_max 0.001
_refine_ls_shift/su_mean 0.000
_refine_ls_structure_factor_coef Fsqd
_refine_ls_weighting_details 'calc w=1/[\s^2^(Fo^2^)+(0.0594P)^2^+0.0000P] where P=(Fo^2^+2Fc^2^)/3'
_refine_ls_weighting_scheme calc
_refine_ls_wR_factor_gt 0.1150
_refine_ls_wR_factor_ref 0.1204
_reflns_number_gt 7590
_reflns_number_total 8681
_reflns_threshold_expression >2sigma(I)
_cod_data_source_file om700476f-file005.cif
_cod_data_source_block 9b
_cod_depositor_comments
;
The following automatic conversions were performed:

'_symmetry_cell_setting' value 'Monoclinic' changed to 'monoclinic'
according to /home/saulius/struct/CIF-dictionaries/cif_core.dic
dictionary named 'cif_core.dic' version 2.4.1 from
2010-06-29.

'_exptl_absorpt_correction_type' value 'Empirical'
changed to 'empirical' according to
/home/saulius/struct/CIF-dictionaries/cif_core.dic dictionary named
'cif_core.dic' version 2.4.1 from 2010-06-29.

Automatic conversion script
Id: cif_fix_values 1715 2011-07-08 13:25:40Z adriana 
;
_cod_original_sg_symbol_H-M Cc
_cod_database_code 4073574

loop_
_symmetry_equiv_pos_as_xyz
'x, y, z'
'x, -y, z+1/2'
'x+1/2, y+1/2, z'
'x+1/2, -y+1/2, z+1/2'

loop_
_atom_site_label
_atom_site_type_symbol
_atom_site_fract_x
_atom_site_fract_y
_atom_site_fract_z
_atom_site_U_iso_or_equiv
_atom_site_adp_type
_atom_site_occupancy
_atom_site_symmetry_multiplicity
_atom_site_calc_flag
_atom_site_refinement_flags
C1' C 0.7791(8) 0.0181(2) 0.1170(5) 0.0342(17) Uani 1 1 d .
H1'A H 0.7141 0.0343 0.1288 0.041 Uiso 1 1 calc R
H1'B H 0.7974 -0.0030 0.1573 0.041 Uiso 1 1 calc R
C1 C 0.6286(7) 0.26611(18) 0.3812(4) 0.0272(14) Uani 1 1 d .
H1A H 0.6177 0.2444 0.3435 0.033 Uiso 1 1 calc R
H1B H 0.5468 0.2806 0.3649 0.033 Uiso 1 1 calc R
C2' C 0.8874(7) 0.03354(19) 0.1030(4) 0.0316(15) Uani 1 1 d .
C2 C 0.7492(7) 0.28443(19) 0.3994(4) 0.0293(14) Uani 1 1 d .
C3 C 0.8716(7) 0.2673(2) 0.4466(5) 0.0334(16) Uani 1 1 d .
H3 H 0.9532 0.2822 0.4722 0.040 Uiso 1 1 calc R
C3' C 0.9662(7) 0.0133(2) 0.0600(5) 0.0356(16) Uani 1 1 d .
H3' H 1.0288 0.0263 0.0356 0.043 Uiso 1 1 calc R
C4' C 0.9413(8) -0.0226(2) 0.0363(6) 0.0421(18) Uani 1 1 d .
H4' H 0.9828 -0.0310 -0.0096 0.050 Uiso 1 1 calc R
C4 C 0.8804(8) 0.2312(2) 0.4734(5) 0.0365(17) Uani 1 1 d .
H4 H 0.9672 0.2248 0.5220 0.044 Uiso 1 1 calc R
C5' C 0.9265(9) -0.0511(2) 0.1006(6) 0.049(2) Uani 1 1 d .
H5'A H 1.0089 -0.0653 0.1219 0.058 Uiso 1 1 calc R
H5'B H 0.9147 -0.0402 0.1562 0.058 Uiso 1 1 calc R
C5 C 0.8152(8) 0.2011(2) 0.4093(5) 0.0379(17) Uani 1 1 d .
H5A H 0.7512 0.2105 0.3506 0.046 Uiso 1 1 calc R
H5B H 0.8839 0.1876 0.3935 0.046 Uiso 1 1 calc R
C6 C 0.7440(9) 0.1770(2) 0.4539(6) 0.0402(18) Uani 1 1 d .
H6A H 0.8083 0.1619 0.5011 0.048 Uiso 1 1 calc R
H6B H 0.6815 0.1617 0.4064 0.048 Uiso 1 1 calc R
C6' C 0.8119(10) -0.0742(2) 0.0542(6) 0.051(2) Uani 1 1 d .
H6'A H 0.7895 -0.0885 0.1009 0.061 Uiso 1 1 calc R
H6'B H 0.8325 -0.0901 0.0097 0.061 Uiso 1 1 calc R
C7 C 0.8122(9) 0.2613(2) 0.6846(5) 0.042(2) Uani 1 1 d .
H7 H 0.8546 0.2417 0.7210 0.051 Uiso 1 1 calc R
C7' C 0.5740(9) 0.0176(3) -0.1502(5) 0.049(2) Uani 1 1 d .
H7' H 0.4943 0.0048 -0.1588 0.059 Uiso 1 1 calc R
C8' C 0.6832(13) 0.0067(3) -0.1808(6) 0.059(3) Uani 1 1 d .
H8' H 0.6895 -0.0148 -0.2109 0.070 Uiso 1 1 calc R
C8 C 0.8767(8) 0.2894(2) 0.6570(5) 0.0438(19) Uani 1 1 d .
H8 H 0.9697 0.2920 0.6702 0.053 Uiso 1 1 calc R
C9' C 0.7764(10) 0.0337(3) -0.1575(6) 0.054(2) Uani 1 1 d .
H9' H 0.8555 0.0345 -0.1725 0.064 Uiso 1 1 calc R
C9 C 0.7737(8) 0.3134(2) 0.6048(6) 0.0369(18) Uani 1 1 d .
H9 H 0.7869 0.3350 0.5779 0.044 Uiso 1 1 calc R
C10 C 0.6509(8) 0.2993(2) 0.6008(5) 0.0374(17) Uani 1 1 d .
H10 H 0.5665 0.3098 0.5706 0.045 Uiso 1 1 calc R
C10' C 0.7334(11) 0.0596(3) -0.1078(6) 0.053(3) Uani 1 1 d .
H10' H 0.7818 0.0800 -0.0802 0.064 Uiso 1 1 calc R
C11' C 0.6075(9) 0.0501(2) -0.1060(6) 0.046(2) Uani 1 1 d .
H11' H 0.5544 0.0635 -0.0794 0.056 Uiso 1 1 calc R
C11 C 0.6728(8) 0.2676(2) 0.6483(5) 0.0348(16) Uani 1 1 d .
H11 H 0.6060 0.2526 0.6554 0.042 Uiso 1 1 calc R
C12' C 0.5813(9) -0.0682(2) -0.1182(5) 0.0453(19) Uani 1 1 d .
C12 C 0.6675(8) 0.18318(19) 0.6198(5) 0.0348(16) Uani 1 1 d .
C13 C 0.7939(8) 0.1733(2) 0.6800(6) 0.0426(18) Uani 1 1 d .
H13 H 0.8693 0.1762 0.6612 0.051 Uiso 1 1 calc R
C13' C 0.6503(10) -0.0799(2) -0.1743(6) 0.050(2) Uani 1 1 d .
H13' H 0.7444 -0.0775 -0.1532 0.060 Uiso 1 1 calc R
C14 C 0.8092(10) 0.1591(3) 0.7681(6) 0.054(2) Uani 1 1 d .
H14 H 0.8949 0.1521 0.8086 0.065 Uiso 1 1 calc R
C14' C 0.5867(11) -0.0950(3) -0.2596(7) 0.062(3) Uani 1 1 d .
H14' H 0.6364 -0.1046 -0.2950 0.074 Uiso 1 1 calc R
C15 C 0.7023(10) 0.1552(3) 0.7957(6) 0.055(2) Uani 1 1 d .
H15 H 0.7143 0.1469 0.8569 0.066 Uiso 1 1 calc R
C15' C 0.4513(12) -0.0960(3) -0.2929(7) 0.065(3) Uani 1 1 d .
H15' H 0.4059 -0.1043 -0.3544 0.078 Uiso 1 1 calc R
C16' C 0.3800(10) -0.0850(3) -0.2381(6) 0.055(2) Uani 1 1 d .
H16' H 0.2860 -0.0875 -0.2595 0.066 Uiso 1 1 calc R
C16 C 0.5753(9) 0.1632(2) 0.7353(6) 0.046(2) Uani 1 1 d .
H16 H 0.5001 0.1590 0.7536 0.056 Uiso 1 1 calc R
C17' C 0.4466(9) -0.0700(2) -0.1507(6) 0.0431(19) Uani 1 1 d .
H17' H 0.3974 -0.0611 -0.1141 0.052 Uiso 1 1 calc R
C17 C 0.5583(8) 0.1775(2) 0.6469(6) 0.0408(18) Uani 1 1 d .
H17 H 0.4717 0.1832 0.6058 0.049 Uiso 1 1 calc R
C18 C 0.4750(8) 0.2014(2) 0.4442(5) 0.0356(16) Uani 1 1 d .
C18' C 0.5520(9) -0.0463(2) 0.0547(5) 0.0408(18) Uani 1 1 d .
C19 C 0.3886(7) 0.2298(2) 0.4387(5) 0.0323(15) Uani 1 1 d .
H19 H 0.4237 0.2514 0.4679 0.039 Uiso 1 1 calc R
C19' C 0.5272(10) -0.0770(3) 0.0921(6) 0.053(2) Uani 1 1 d .
H19' H 0.5746 -0.0976 0.0877 0.063 Uiso 1 1 calc R
C20 C 0.2544(8) 0.2268(2) 0.3918(5) 0.0438(19) Uani 1 1 d .
H20 H 0.1972 0.2463 0.3874 0.053 Uiso 1 1 calc R
C20' C 0.4336(10) -0.0783(3) 0.1365(6) 0.054(2) Uani 1 1 d .
H20' H 0.4164 -0.0999 0.1616 0.065 Uiso 1 1 calc R
C21 C 0.2030(8) 0.1948(2) 0.3507(5) 0.0421(19) Uani 1 1 d .
H21 H 0.1101 0.1924 0.3188 0.051 Uiso 1 1 calc R
C21' C 0.3648(10) -0.0480(3) 0.1442(6) 0.056(3) Uani 1 1 d .
H21' H 0.3003 -0.0488 0.1743 0.067 Uiso 1 1 calc R
C22 C 0.2854(10) 0.1673(2) 0.3561(6) 0.052(2) Uani 1 1 d .
H22 H 0.2486 0.1458 0.3271 0.063 Uiso 1 1 calc R
C22' C 0.3919(9) -0.0166(3) 0.1070(5) 0.049(2) Uani 1 1 d .
H22' H 0.3469 0.0044 0.1127 0.059 Uiso 1 1 calc R
C23 C 0.4203(9) 0.1693(2) 0.4021(6) 0.0437(19) Uani 1 1 d .
H23 H 0.4757 0.1495 0.4054 0.052 Uiso 1 1 calc R
C23' C 0.4842(7) -0.0159(2) 0.0619(5) 0.0391(17) Uani 1 1 d .
H23' H 0.5014 0.0055 0.0357 0.047 Uiso 1 1 calc R
C24' C 0.9170(8) 0.07288(19) 0.1239(5) 0.0360(16) Uani 1 1 d .
C24 C 0.7483(7) 0.32334(18) 0.3723(5) 0.0327(15) Uani 1 1 d .
C25 C 0.8804(8) 0.3423(2) 0.4151(5) 0.0375(17) Uani 1 1 d .
H25A H 0.8689 0.3673 0.3986 0.056 Uiso 1 1 calc R
H25B H 0.9464 0.3320 0.3913 0.056 Uiso 1 1 calc R
H25C H 0.9109 0.3398 0.4832 0.056 Uiso 1 1 calc R
C25' C 1.0150(9) 0.0887(2) 0.0830(5) 0.0417(18) Uani 1 1 d .
H25D H 0.9784 0.0872 0.0147 0.063 Uiso 1 1 calc R
H25E H 1.0991 0.0757 0.1059 0.063 Uiso 1 1 calc R
H25F H 1.0308 0.1134 0.1019 0.063 Uiso 1 1 calc R
C26 C 0.7097(7) 0.32459(17) 0.2655(5) 0.0285(14) Uani 1 1 d .
C26' C 0.9792(7) 0.07572(17) 0.2314(5) 0.0291(14) Uani 1 1 d .
C27 C 0.7531(7) 0.29908(19) 0.2165(5) 0.0324(16) Uani 1 1 d .
H27 H 0.8015 0.2793 0.2486 0.039 Uiso 1 1 calc R
C27' C 1.0706(8) 0.0511(2) 0.2843(5) 0.0383(17) Uani 1 1 d .
H27' H 1.0913 0.0312 0.2541 0.046 Uiso 1 1 calc R
C28' C 1.1314(8) 0.0548(2) 0.3792(5) 0.0380(17) Uani 1 1 d .
H28' H 1.1914 0.0374 0.4141 0.046 Uiso 1 1 calc R
C28 C 0.7260(7) 0.3025(2) 0.1218(5) 0.0337(15) Uani 1 1 d .
H28 H 0.7564 0.2849 0.0898 0.040 Uiso 1 1 calc R
C29 C 0.6571(7) 0.33046(19) 0.0728(5) 0.0326(15) Uani 1 1 d .
H29 H 0.6407 0.3326 0.0077 0.039 Uiso 1 1 calc R
C29' C 1.1048(8) 0.0840(2) 0.4235(5) 0.0350(16) Uani 1 1 d .
H29' H 1.1501 0.0874 0.4884 0.042 Uiso 1 1 calc R
C30 C 0.6121(8) 0.35536(19) 0.1198(5) 0.0371(16) Uani 1 1 d .
H30 H 0.5627 0.3748 0.0865 0.044 Uiso 1 1 calc R
C30' C 1.0129(8) 0.1083(2) 0.3735(6) 0.0406(17) Uani 1 1 d .
H30' H 0.9912 0.1277 0.4046 0.049 Uiso 1 1 calc R
C31 C 0.6370(8) 0.35273(19) 0.2144(5) 0.0347(16) Uani 1 1 d .
H31 H 0.6042 0.3703 0.2451 0.042 Uiso 1 1 calc R
C31' C 0.9513(8) 0.1044(2) 0.2776(5) 0.0394(17) Uani 1 1 d .
H31' H 0.8895 0.1216 0.2433 0.047 Uiso 1 1 calc R
O1' O 0.7929(5) 0.09046(13) 0.0909(4) 0.0376(12) Uani 1 1 d .
H1' H 0.8037 0.1118 0.1062 0.056 Uiso 1 1 calc R
O1 O 0.6488(5) 0.33955(13) 0.4013(3) 0.0346(11) Uani 1 1 d .
H1 H 0.6397 0.3606 0.3839 0.052 Uiso 1 1 calc R
F1' F 0.6739(5) 0.21952(13) 0.1419(4) 0.0580(14) Uani 1 1 d .
F1 F 0.1736(8) 0.03269(17) 0.9635(5) 0.087(2) Uani 1 1 d .
F2 F 0.3434(8) 0.0659(2) 0.9648(5) 0.093(2) Uani 1 1 d .
F2' F 0.8645(5) 0.22350(13) 0.1095(5) 0.0602(14) Uani 1 1 d .
F3' F 0.6806(6) 0.20085(17) 0.0041(4) 0.0702(16) Uani 1 1 d .
F3 F 0.2894(6) 0.01950(15) 0.8709(5) 0.0667(15) Uani 1 1 d .
F4 F 0.2509(8) 0.07437(17) 0.8118(5) 0.084(2) Uani 1 1 d .
F4' F 0.8546(5) 0.16527(13) 0.0790(4) 0.0530(13) Uani 1 1 d .
F5 F 0.1315(10) 0.08688(16) 0.9028(7) 0.108(3) Uani 1 1 d .
F5' F 0.6668(5) 0.16146(14) 0.1115(4) 0.0604(13) Uani 1 1 d .
F6' F 0.8513(6) 0.18453(16) 0.2154(4) 0.0661(15) Uani 1 1 d .
F6 F 0.0814(9) 0.0383(3) 0.8149(7) 0.127(4) Uani 1 1 d .
P1 P 0.65191(18) 0.20546(5) 0.51008(12) 0.0310(4) Uani 1 1 d .
P1' P 0.6713(2) -0.04457(5) -0.00836(13) 0.0371(4) Uani 1 1 d .
P2' P 0.76507(19) 0.19266(5) 0.11109(15) 0.0327(4) Uani 1 1 d .
P2 P 0.2096(2) 0.05334(6) 0.88729(15) 0.0405(5) Uani 1 1 d .
Ru1 Ru 0.74454(4) 0.261388(14) 0.52969(3) 0.02830(13) Uani 1 1 d .
Ru1' Ru 0.75829(5) 0.009754(15) -0.02861(3) 0.03324(14) Uani 1 1 d .

loop_
_atom_site_aniso_label
_atom_site_aniso_U_11
_atom_site_aniso_U_22
_atom_site_aniso_U_33
_atom_site_aniso_U_23
_atom_site_aniso_U_13
_atom_site_aniso_U_12
C1' 0.043(4) 0.037(4) 0.018(3) -0.004(3) 0.004(3) -0.008(3)
C1 0.036(4) 0.029(4) 0.014(3) 0.002(2) 0.006(3) -0.005(3)
C2' 0.036(4) 0.034(4) 0.021(3) -0.006(3) 0.004(3) 0.005(3)
C2 0.034(4) 0.032(4) 0.023(3) 0.004(3) 0.012(3) 0.004(3)
C3 0.030(4) 0.048(4) 0.026(3) 0.002(3) 0.014(3) 0.006(3)
C3' 0.027(4) 0.040(4) 0.037(4) -0.009(3) 0.007(3) 0.005(3)
C4' 0.034(4) 0.042(5) 0.048(4) -0.016(3) 0.011(3) 0.002(3)
C4 0.037(4) 0.045(4) 0.029(3) 0.008(3) 0.014(3) 0.013(3)
C5' 0.044(5) 0.042(5) 0.049(5) -0.011(3) 0.002(4) 0.009(4)
C5 0.044(5) 0.034(4) 0.037(4) 0.004(3) 0.016(3) 0.011(3)
C6 0.043(5) 0.031(4) 0.050(5) 0.002(3) 0.021(4) 0.003(3)
C6' 0.063(6) 0.039(5) 0.048(5) -0.006(4) 0.016(4) 0.006(4)
C7 0.048(5) 0.057(6) 0.018(4) -0.002(3) 0.007(4) 0.005(4)
C7' 0.045(5) 0.059(6) 0.034(4) 0.013(4) 0.002(4) -0.011(4)
C8' 0.091(9) 0.069(7) 0.016(4) -0.004(3) 0.019(5) -0.010(5)
C8 0.033(4) 0.064(6) 0.033(4) -0.018(4) 0.009(3) -0.012(4)
C9' 0.054(6) 0.078(7) 0.033(4) -0.004(4) 0.020(4) -0.016(5)
C9 0.041(4) 0.036(4) 0.032(4) -0.011(3) 0.011(3) -0.006(3)
C10 0.038(4) 0.038(4) 0.037(4) -0.014(3) 0.014(3) -0.003(3)
C10' 0.073(7) 0.047(5) 0.031(4) 0.006(4) 0.008(4) -0.015(5)
C11' 0.049(5) 0.049(5) 0.036(4) 0.019(3) 0.008(4) 0.014(4)
C11 0.045(5) 0.039(4) 0.026(3) -0.006(3) 0.018(3) -0.003(3)
C12' 0.048(5) 0.048(5) 0.038(4) -0.004(3) 0.011(4) -0.003(4)
C12 0.039(4) 0.029(4) 0.036(4) 0.003(3) 0.012(3) 0.001(3)
C13 0.036(4) 0.048(5) 0.044(4) 0.010(3) 0.013(3) 0.007(3)
C13' 0.051(5) 0.047(5) 0.056(5) -0.015(4) 0.022(4) -0.003(4)
C14 0.053(6) 0.063(6) 0.040(4) 0.015(4) 0.008(4) 0.012(4)
C14' 0.073(7) 0.063(6) 0.057(6) -0.031(5) 0.031(5) -0.013(5)
C15 0.065(6) 0.062(6) 0.037(4) 0.019(4) 0.014(4) 0.015(5)
C15' 0.079(8) 0.063(6) 0.051(5) -0.027(5) 0.019(5) -0.009(5)
C16' 0.054(6) 0.062(6) 0.047(5) -0.007(4) 0.014(4) -0.008(5)
C16 0.047(5) 0.051(5) 0.046(5) 0.015(4) 0.022(4) 0.008(4)
C17' 0.048(5) 0.043(5) 0.037(4) -0.005(3) 0.013(4) -0.001(4)
C17 0.034(4) 0.047(5) 0.041(4) 0.012(3) 0.012(3) 0.006(3)
C18 0.039(4) 0.039(4) 0.028(3) 0.000(3) 0.010(3) -0.012(3)
C18' 0.047(5) 0.044(5) 0.026(3) -0.002(3) 0.006(3) -0.011(4)
C19 0.031(4) 0.040(4) 0.029(3) 0.000(3) 0.015(3) -0.003(3)
C19' 0.063(6) 0.048(5) 0.048(5) -0.001(4) 0.019(4) -0.008(4)
C20 0.042(5) 0.062(5) 0.027(4) 0.004(3) 0.010(3) -0.001(4)
C20' 0.067(6) 0.047(5) 0.043(5) 0.009(4) 0.012(4) -0.013(4)
C21 0.038(4) 0.055(5) 0.030(4) 0.002(3) 0.006(3) -0.008(4)
C21' 0.057(6) 0.079(7) 0.030(4) 0.002(4) 0.013(4) -0.034(5)
C22 0.065(6) 0.050(5) 0.034(4) -0.002(3) 0.008(4) -0.010(4)
C22' 0.038(4) 0.074(6) 0.034(4) 0.001(4) 0.011(3) 0.005(4)
C23 0.050(5) 0.038(4) 0.042(4) 0.002(3) 0.015(4) -0.004(3)
C23' 0.030(4) 0.054(5) 0.030(4) 0.002(3) 0.006(3) -0.011(3)
C24' 0.040(4) 0.034(4) 0.035(4) 0.004(3) 0.014(3) 0.008(3)
C24 0.031(4) 0.029(4) 0.035(4) 0.001(3) 0.008(3) 0.001(3)
C25 0.043(4) 0.042(4) 0.026(3) 0.000(3) 0.009(3) -0.007(3)
C25' 0.047(5) 0.040(4) 0.038(4) 0.002(3) 0.014(3) -0.003(3)
C26 0.029(3) 0.023(3) 0.033(3) 0.000(3) 0.009(3) -0.003(2)
C26' 0.029(3) 0.024(3) 0.032(3) -0.002(2) 0.009(3) -0.006(3)
C27 0.037(4) 0.024(4) 0.033(4) -0.001(3) 0.008(3) 0.002(3)
C27' 0.048(5) 0.035(4) 0.036(4) -0.003(3) 0.020(3) 0.008(3)
C28' 0.040(4) 0.029(4) 0.044(4) 0.005(3) 0.013(3) 0.001(3)
C28 0.035(4) 0.037(4) 0.031(3) -0.002(3) 0.012(3) -0.007(3)
C29 0.034(4) 0.036(4) 0.029(3) 0.004(3) 0.011(3) 0.002(3)
C29' 0.037(4) 0.035(4) 0.032(3) -0.005(3) 0.011(3) -0.006(3)
C30 0.041(4) 0.029(4) 0.039(4) 0.011(3) 0.011(3) 0.009(3)
C30' 0.047(5) 0.029(4) 0.047(4) -0.009(3) 0.017(4) 0.001(3)
C31 0.043(4) 0.027(4) 0.031(3) 0.000(3) 0.010(3) 0.005(3)
C31' 0.042(4) 0.030(4) 0.040(4) -0.001(3) 0.005(3) 0.002(3)
O1' 0.043(3) 0.023(3) 0.039(3) 0.003(2) 0.004(2) 0.008(2)
O1 0.037(3) 0.028(3) 0.039(3) -0.002(2) 0.014(2) 0.002(2)
F1' 0.047(3) 0.039(3) 0.100(4) 0.004(3) 0.041(3) -0.001(2)
F1 0.122(6) 0.064(4) 0.108(5) 0.029(4) 0.082(5) 0.025(4)
F2 0.087(5) 0.093(5) 0.089(5) -0.029(4) 0.016(4) -0.029(4)
F2' 0.044(3) 0.037(3) 0.104(4) 0.000(3) 0.029(3) -0.003(2)
F3' 0.054(3) 0.084(4) 0.062(3) 0.020(3) 0.006(3) -0.001(3)
F3 0.073(4) 0.051(3) 0.086(4) 0.013(3) 0.041(3) 0.007(3)
F4 0.130(6) 0.064(4) 0.089(4) 0.025(3) 0.079(5) 0.031(4)
F4' 0.051(3) 0.033(3) 0.085(4) -0.005(2) 0.037(3) 0.002(2)
F5 0.166(8) 0.043(4) 0.178(8) 0.027(4) 0.142(7) 0.025(4)
F5' 0.054(3) 0.046(3) 0.084(4) 0.001(3) 0.027(3) -0.009(2)
F6' 0.076(4) 0.063(3) 0.051(3) 0.003(3) 0.011(3) 0.008(3)
F6 0.077(5) 0.138(8) 0.119(7) -0.018(6) -0.028(5) 0.022(5)
P1 0.0310(9) 0.0326(9) 0.0294(8) 0.0025(7) 0.0102(7) 0.0018(7)
P1' 0.0428(11) 0.0308(10) 0.0355(9) -0.0032(7) 0.0108(8) -0.0003(8)
P2' 0.0283(9) 0.0274(10) 0.0430(11) 0.0011(8) 0.0129(8) 0.0010(7)
P2 0.0493(12) 0.0327(11) 0.0406(11) 0.0035(8) 0.0168(9) -0.0040(9)
Ru1 0.0258(3) 0.0338(3) 0.0241(2) 0.0003(2) 0.00699(19) 0.0012(2)
Ru1' 0.0364(3) 0.0368(3) 0.0268(2) -0.0035(2) 0.0113(2) -0.0017(2)

loop_
_atom_type_symbol
_atom_type_description
_atom_type_scat_dispersion_real
_atom_type_scat_dispersion_imag
_atom_type_scat_source
C C 0.0181 0.0091 'International Tables Vol C Tables 4.2.6.8 and 6.1.1.4'
H H 0.0000 0.0000 'International Tables Vol C Tables 4.2.6.8 and 6.1.1.4'
O O 0.0492 0.0322 'International Tables Vol C Tables 4.2.6.8 and 6.1.1.4'
F F 0.0727 0.0534 'International Tables Vol C Tables 4.2.6.8 and 6.1.1.4'
P P 0.2955 0.4335 'International Tables Vol C Tables 4.2.6.8 and 6.1.1.4'
Ru Ru 0.0552 3.2960 'International Tables Vol C Tables 4.2.6.8 and 6.1.1.4'

loop_
_geom_angle_atom_site_label_1
_geom_angle_atom_site_label_2
_geom_angle_atom_site_label_3
_geom_angle
C2' C1' Ru1' 72.7(4)
C2' C1' H1'A 116.3
Ru1' C1' H1'A 116.3
C2' C1' H1'B 116.3
Ru1' C1' H1'B 116.3
H1'A C1' H1'B 113.3
C2 C1 Ru1 71.3(4)
C2 C1 H1A 116.5
Ru1 C1 H1A 116.5
C2 C1 H1B 116.5
Ru1 C1 H1B 116.5
H1A C1 H1B 113.5
C1' C2' C3' 119.5(7)
C1' C2' C24' 120.4(7)
C3' C2' C24' 119.9(7)
C1' C2' Ru1' 70.6(4)
C3' C2' Ru1' 69.6(4)
C24' C2' Ru1' 127.4(5)
C1 C2 C3 119.8(7)
C1 C2 C24 120.2(6)
C3 C2 C24 119.9(6)
C1 C2 Ru1 71.1(4)
C3 C2 Ru1 70.1(4)
C24 C2 Ru1 129.1(5)
C2 C3 C4 123.1(7)
C2 C3 Ru1 71.9(4)
C4 C3 Ru1 74.1(4)
C2 C3 H3 118.0
C4 C3 H3 118.0
Ru1 C3 H3 118.0
C4' C3' C2' 122.7(7)
C4' C3' Ru1' 73.6(4)
C2' C3' Ru1' 71.7(4)
C4' C3' H3' 118.2
C2' C3' H3' 118.2
Ru1' C3' H3' 118.2
C3' C4' C5' 125.5(7)
C3' C4' Ru1' 69.0(4)
C5' C4' Ru1' 114.4(6)
C3' C4' H4' 113.4
C5' C4' H4' 113.4
Ru1' C4' H4' 113.4
C3 C4 C5 125.0(6)
C3 C4 Ru1 68.2(4)
C5 C4 Ru1 114.8(5)
C3 C4 H4 113.6
C5 C4 H4 113.6
Ru1 C4 H4 113.6
C6' C5' C4' 111.8(7)
C6' C5' H5'A 109.3
C4' C5' H5'A 109.3
C6' C5' H5'B 109.3
C4' C5' H5'B 109.3
H5'A C5' H5'B 107.9
C6 C5 C4 111.4(6)
C6 C5 H5A 109.4
C4 C5 H5A 109.4
C6 C5 H5B 109.4
C4 C5 H5B 109.4
H5A C5 H5B 108.0
C5 C6 P1 106.6(5)
C5 C6 H6A 110.4
P1 C6 H6A 110.4
C5 C6 H6B 110.4
P1 C6 H6B 110.4
H6A C6 H6B 108.6
C5' C6' P1' 106.2(6)
C5' C6' H6'A 110.5
P1' C6' H6'A 110.5
C5' C6' H6'B 110.5
P1' C6' H6'B 110.5
H6'A C6' H6'B 108.7
C8 C7 C11 108.2(8)
C8 C7 Ru1 72.4(5)
C11 C7 Ru1 70.7(4)
C8 C7 H7 125.9
C11 C7 H7 125.9
Ru1 C7 H7 122.7
C11' C7' C8' 107.7(8)
C11' C7' Ru1' 73.0(5)
C8' C7' Ru1' 69.4(5)
C11' C7' H7' 126.1
C8' C7' H7' 126.1
Ru1' C7' H7' 123.1
C9' C8' C7' 106.9(9)
C9' C8' Ru1' 73.6(5)
C7' C8' Ru1' 71.9(5)
C9' C8' H8' 126.5
C7' C8' H8' 126.5
Ru1' C8' H8' 119.9
C7 C8 C9 106.5(7)
C7 C8 Ru1 70.8(4)
C9 C8 Ru1 71.8(4)
C7 C8 H8 126.7
C9 C8 H8 126.7
Ru1 C8 H8 122.5
C8' C9' C10' 108.5(9)
C8' C9' Ru1' 69.7(5)
C10' C9' Ru1' 70.8(5)
C8' C9' H9' 125.8
C10' C9' H9' 125.8
Ru1' C9' H9' 125.3
C10 C9 C8 108.1(7)
C10 C9 Ru1 71.2(4)
C8 C9 Ru1 70.8(4)
C10 C9 H9 125.9
C8 C9 H9 125.9
Ru1 C9 H9 123.6
C11 C10 C9 108.8(7)
C11 C10 Ru1 70.6(4)
C9 C10 Ru1 72.5(4)
C11 C10 H10 125.6
C9 C10 H10 125.6
Ru1 C10 H10 123.0
C11' C10' C9' 108.8(9)
C11' C10' Ru1' 72.9(5)
C9' C10' Ru1' 72.2(6)
C11' C10' H10' 125.6
C9' C10' H10' 125.6
Ru1' C10' H10' 120.9
C7' C11' C10' 107.9(9)
C7' C11' Ru1' 70.6(5)
C10' C11' Ru1' 70.4(5)
C7' C11' H11' 126.0
C10' C11' H11' 126.0
Ru1' C11' H11' 124.6
C10 C11 C7 108.4(7)
C10 C11 Ru1 73.1(4)
C7 C11 Ru1 71.8(4)
C10 C11 H11 125.8
C7 C11 H11 125.8
Ru1 C11 H11 121.0
C17' C12' C13' 119.0(8)
C17' C12' P1' 120.9(7)
C13' C12' P1' 119.6(7)
C17 C12 C13 119.1(7)
C17 C12 P1 121.6(6)
C13 C12 P1 119.3(6)
C12 C13 C14 120.0(8)
C12 C13 H13 120.0
C14 C13 H13 120.0
C14' C13' C12' 121.7(9)
C14' C13' H13' 119.1
C12' C13' H13' 119.1
C15 C14 C13 120.3(8)
C15 C14 H14 119.9
C13 C14 H14 119.9
C15' C14' C13' 119.0(9)
C15' C14' H14' 120.5
C13' C14' H14' 120.5
C14 C15 C16 120.5(8)
C14 C15 H15 119.7
C16 C15 H15 119.7
C14' C15' C16' 120.3(9)
C14' C15' H15' 119.8
C16' C15' H15' 119.8
C15' C16' C17' 119.7(9)
C15' C16' H16' 120.1
C17' C16' H16' 120.1
C15 C16 C17 119.8(8)
C15 C16 H16 120.1
C17 C16 H16 120.1
C12' C17' C16' 119.9(8)
C12' C17' H17' 120.0
C16' C17' H17' 120.0
C12 C17 C16 120.2(7)
C12 C17 H17 119.9
C16 C17 H17 119.9
C19 C18 C23 118.4(7)
C19 C18 P1 120.4(6)
C23 C18 P1 121.0(7)
C19' C18' C23' 119.9(8)
C19' C18' P1' 121.1(7)
C23' C18' P1' 119.0(6)
C20 C19 C18 121.2(7)
C20 C19 H19 119.4
C18 C19 H19 119.4
C18' C19' C20' 120.8(9)
C18' C19' H19' 119.6
C20' C19' H19' 119.6
C19 C20 C21 119.2(8)
C19 C20 H20 120.4
C21 C20 H20 120.4
C19' C20' C21' 120.0(8)
C19' C20' H20' 120.0
C21' C20' H20' 120.0
C22 C21 C20 120.0(8)
C22 C21 H21 120.0
C20 C21 H21 120.0
C20' C21' C22' 119.0(9)
C20' C21' H21' 120.5
C22' C21' H21' 120.5
C21 C22 C23 122.5(8)
C21 C22 H22 118.8
C23 C22 H22 118.8
C23' C22' C21' 120.0(9)
C23' C22' H22' 120.0
C21' C22' H22' 120.0
C22 C23 C18 118.7(8)
C22 C23 H23 120.7
C18 C23 H23 120.7
C22' C23' C18' 120.3(8)
C22' C23' H23' 119.9
C18' C23' H23' 119.9
O1' C24' C25' 111.3(6)
O1' C24' C2' 106.5(6)
C25' C24' C2' 115.0(6)
O1' C24' C26' 110.7(6)
C25' C24' C26' 107.6(6)
C2' C24' C26' 105.7(5)
O1 C24 C25 110.2(6)
O1 C24 C2 105.7(6)
C25 C24 C2 115.0(6)
O1 C24 C26 110.9(6)
C25 C24 C26 108.3(6)
C2 C24 C26 106.8(5)
C24 C25 H25A 109.5
C24 C25 H25B 109.5
H25A C25 H25B 109.5
C24 C25 H25C 109.5
H25A C25 H25C 109.5
H25B C25 H25C 109.5
C24' C25' H25D 109.5
C24' C25' H25E 109.5
H25D C25' H25E 109.5
C24' C25' H25F 109.5
H25D C25' H25F 109.5
H25E C25' H25F 109.5
C31 C26 C27 117.2(6)
C31 C26 C24 120.8(6)
C27 C26 C24 121.8(6)
C31' C26' C27' 117.8(7)
C31' C26' C24' 120.3(6)
C27' C26' C24' 121.8(6)
C28 C27 C26 120.3(7)
C28 C27 H27 119.8
C26 C27 H27 119.8
C28' C27' C26' 121.6(7)
C28' C27' H27' 119.2
C26' C27' H27' 119.2
C27' C28' C29' 119.7(7)
C27' C28' H28' 120.1
C29' C28' H28' 120.1
C29 C28 C27 122.0(7)
C29 C28 H28 119.0
C27 C28 H28 119.0
C28 C29 C30 118.2(6)
C28 C29 H29 120.9
C30 C29 H29 120.9
C30' C29' C28' 119.9(7)
C30' C29' H29' 120.1
C28' C29' H29' 120.1
C29 C30 C31 121.4(6)
C29 C30 H30 119.3
C31 C30 H30 119.3
C29' C30' C31' 120.2(7)
C29' C30' H30' 119.9
C31' C30' H30' 119.9
C30 C31 C26 120.8(7)
C30 C31 H31 119.6
C26 C31 H31 119.6
C26' C31' C30' 120.7(7)
C26' C31' H31' 119.6
C30' C31' H31' 119.6
C24' O1' H1' 109.5
C24 O1 H1 109.5
C18 P1 C12 102.6(3)
C18 P1 C6 108.1(4)
C12 P1 C6 104.7(4)
C18 P1 Ru1 117.8(3)
C12 P1 Ru1 113.9(2)
C6 P1 Ru1 108.8(3)
C18' P1' C12' 102.5(4)
C18' P1' C6' 107.1(4)
C12' P1' C6' 104.5(4)
C18' P1' Ru1' 118.7(3)
C12' P1' Ru1' 114.6(3)
C6' P1' Ru1' 108.4(3)
F6' P2' F5' 90.6(3)
F6' P2' F2' 89.8(3)
F5' P2' F2' 179.0(3)
F6' P2' F1' 92.0(3)
F5' P2' F1' 90.3(3)
F2' P2' F1' 90.6(3)
F6' P2' F4' 88.6(3)
F5' P2' F4' 88.9(3)
F2' P2' F4' 90.1(3)
F1' P2' F4' 179.0(3)
F6' P2' F3' 178.5(4)
F5' P2' F3' 90.3(3)
F2' P2' F3' 89.3(3)
F1' P2' F3' 89.2(4)
F4' P2' F3' 90.2(3)
F6 P2 F1 87.7(6)
F6 P2 F4 93.9(6)
F1 P2 F4 178.2(5)
F6 P2 F5 91.2(5)
F1 P2 F5 91.0(4)
F4 P2 F5 89.7(3)
F6 P2 F2 175.6(5)
F1 P2 F2 89.2(5)
F4 P2 F2 89.1(4)
F5 P2 F2 92.0(5)
F6 P2 F3 88.9(4)
F1 P2 F3 89.5(3)
F4 P2 F3 89.8(3)
F5 P2 F3 179.4(4)
F2 P2 F3 88.0(4)
C3 Ru1 C1 68.4(3)
C3 Ru1 C2 38.0(3)
C1 Ru1 C2 37.6(3)
C3 Ru1 C11 159.0(3)
C1 Ru1 C11 127.4(3)
C2 Ru1 C11 145.5(3)
C3 Ru1 C7 125.5(3)
C1 Ru1 C7 164.8(3)
C2 Ru1 C7 150.0(3)
C11 Ru1 C7 37.5(3)
C3 Ru1 C10 133.8(3)
C1 Ru1 C10 105.1(3)
C2 Ru1 C10 109.6(3)
C11 Ru1 C10 36.3(3)
C7 Ru1 C10 61.5(3)
C3 Ru1 C8 96.9(3)
C1 Ru1 C8 145.5(3)
C2 Ru1 C8 113.1(3)
C11 Ru1 C8 62.1(3)
C7 Ru1 C8 36.9(3)
C10 Ru1 C8 61.8(3)
C3 Ru1 C4 37.8(3)
C1 Ru1 C4 81.8(3)
C2 Ru1 C4 68.8(3)
C11 Ru1 C4 145.3(3)
C7 Ru1 C4 112.9(3)
C10 Ru1 C4 166.6(3)
C8 Ru1 C4 106.0(3)
C3 Ru1 C9 101.6(3)
C1 Ru1 C9 112.7(3)
C2 Ru1 C9 93.9(3)
C11 Ru1 C9 61.0(3)
C7 Ru1 C9 61.4(3)
C10 Ru1 C9 36.3(3)
C8 Ru1 C9 37.4(3)
C4 Ru1 C9 130.5(3)
C3 Ru1 P1 110.2(2)
C1 Ru1 P1 82.88(18)
C2 Ru1 P1 113.05(19)
C11 Ru1 P1 87.2(2)
C7 Ru1 P1 96.1(2)
C10 Ru1 P1 114.3(2)
C8 Ru1 P1 131.4(2)
C4 Ru1 P1 77.6(2)
C9 Ru1 P1 148.0(2)
C3' Ru1' C1' 68.4(3)
C3' Ru1' C8' 126.1(4)
C1' Ru1' C8' 164.5(4)
C3' Ru1' C2' 38.7(3)
C1' Ru1' C2' 36.7(3)
C8' Ru1' C2' 151.4(3)
C3' Ru1' C10' 101.1(3)
C1' Ru1' C10' 112.5(3)
C8' Ru1' C10' 62.2(4)
C2' Ru1' C10' 93.8(3)
C3' Ru1' C7' 159.9(3)
C1' Ru1' C7' 125.8(3)
C8' Ru1' C7' 38.7(4)
C2' Ru1' C7' 143.9(3)
C10' Ru1' C7' 61.5(3)
C3' Ru1' C9' 98.2(3)
C1' Ru1' C9' 145.9(3)
C8' Ru1' C9' 36.7(4)
C2' Ru1' C9' 114.7(3)
C10' Ru1' C9' 37.0(4)
C7' Ru1' C9' 61.9(3)
C3' Ru1' C4' 37.4(3)
C1' Ru1' C4' 82.0(3)
C8' Ru1' C4' 112.9(4)
C2' Ru1' C4' 69.0(3)
C10' Ru1' C4' 129.5(4)
C7' Ru1' C4' 146.9(3)
C9' Ru1' C4' 106.7(4)
C3' Ru1' C11' 133.0(3)
C1' Ru1' C11' 103.9(3)
C8' Ru1' C11' 62.7(4)
C2' Ru1' C11' 108.2(3)
C10' Ru1' C11' 36.7(4)
C7' Ru1' C11' 36.4(3)
C9' Ru1' C11' 61.5(4)
C4' Ru1' C11' 166.2(3)
C3' Ru1' P1' 110.0(2)
C1' Ru1' P1' 84.3(2)
C8' Ru1' P1' 94.3(3)
C2' Ru1' P1' 113.4(2)
C10' Ru1' P1' 148.5(3)
C7' Ru1' P1' 87.0(2)
C9' Ru1' P1' 129.5(3)
C4' Ru1' P1' 77.4(2)
C11' Ru1' P1' 115.3(2)

loop_
_geom_bond_atom_site_label_1
_geom_bond_atom_site_label_2
_geom_bond_distance
C1' C2' 1.378(11)
C1' Ru1' 2.177(7)
C1' H1'A 0.9900
C1' H1'B 0.9900
C1 C2 1.408(10)
C1 Ru1 2.185(6)
C1 H1A 0.9900
C1 H1B 0.9900
C2' C3' 1.453(10)
C2' C24' 1.540(11)
C2' Ru1' 2.204(6)
C2 C3 1.418(10)
C2 C24 1.535(10)
C2 Ru1 2.187(6)
C3 C4 1.427(11)
C3 Ru1 2.164(7)
C3 H3 1.0000
C3' C4' 1.414(11)
C3' Ru1' 2.175(7)
C3' H3' 1.0000
C4' C5' 1.504(13)
C4' Ru1' 2.236(8)
C4' H4' 1.0000
C4 C5 1.512(11)
C4 Ru1 2.241(7)
C4 H4 1.0000
C5' C6' 1.477(13)
C5' H5'A 0.9900
C5' H5'B 0.9900
C5 C6 1.495(11)
C5 H5A 0.9900
C5 H5B 0.9900
C6 P1 1.858(8)
C6 H6A 0.9900
C6 H6B 0.9900
C6' P1' 1.860(9)
C6' H6'A 0.9900
C6' H6'B 0.9900
C7 C8 1.411(13)
C7 C11 1.422(13)
C7 Ru1 2.220(8)
C7 H7 0.9500
C7' C11' 1.396(13)
C7' C8' 1.458(16)
C7' Ru1' 2.216(8)
C7' H7' 0.9500
C8' C9' 1.389(14)
C8' Ru1' 2.183(8)
C8' H8' 0.9500
C8 C9 1.441(12)
C8 Ru1 2.241(7)
C8 H8 0.9500
C9' C10' 1.412(15)
C9' Ru1' 2.233(9)
C9' H9' 0.9500
C9 C10 1.400(12)
C9 Ru1 2.253(8)
C9 H9 0.9500
C10 C11 1.385(11)
C10 Ru1 2.237(7)
C10 H10 0.9500
C10' C11' 1.404(14)
C10' Ru1' 2.213(9)
C10' H10' 0.9500
C11' Ru1' 2.246(8)
C11' H11' 0.9500
C11 Ru1 2.205(7)
C11 H11 0.9500
C12' C17' 1.355(13)
C12' C13' 1.381(12)
C12' P1' 1.853(8)
C12 C17 1.383(12)
C12 C13 1.401(11)
C12 P1 1.831(7)
C13 C14 1.406(12)
C13 H13 0.9500
C13' C14' 1.371(12)
C13' H13' 0.9500
C14 C15 1.354(15)
C14 H14 0.9500
C14' C15' 1.361(16)
C14' H14' 0.9500
C15 C16 1.390(13)
C15 H15 0.9500
C15' C16' 1.376(14)
C15' H15' 0.9500
C16' C17' 1.400(12)
C16' H16' 0.9500
C16 C17 1.406(11)
C16 H16 0.9500
C17' H17' 0.9500
C17 H17 0.9500
C18 C19 1.404(11)
C18 C23 1.409(11)
C18 P1 1.820(8)
C18' C19' 1.363(12)
C18' C23' 1.389(12)
C18' P1' 1.842(9)
C19 C20 1.372(11)
C19 H19 0.9500
C19' C20' 1.388(14)
C19' H19' 0.9500
C20 C21 1.392(12)
C20 H20 0.9500
C20' C21' 1.394(15)
C20' H20' 0.9500
C21 C22 1.352(13)
C21 H21 0.9500
C21' C22' 1.397(13)
C21' H21' 0.9500
C22 C23 1.374(13)
C22 H22 0.9500
C22' C23' 1.383(11)
C22' H22' 0.9500
C23 H23 0.9500
C23' H23' 0.9500
C24' O1' 1.417(9)
C24' C25' 1.514(11)
C24' C26' 1.548(10)
C24 O1 1.426(9)
C24 C25 1.519(10)
C24 C26 1.537(10)
C25 H25A 0.9800
C25 H25B 0.9800
C25 H25C 0.9800
C25' H25D 0.9800
C25' H25E 0.9800
C25' H25F 0.9800
C26 C31 1.394(10)
C26 C27 1.397(10)
C26' C31' 1.384(11)
C26' C27' 1.395(10)
C27 C28 1.378(10)
C27 H27 0.9500
C27' C28' 1.376(11)
C27' H27' 0.9500
C28' C29' 1.379(11)
C28' H28' 0.9500
C28 C29 1.362(10)
C28 H28 0.9500
C29 C30 1.371(11)
C29 H29 0.9500
C29' C30' 1.372(11)
C29' H29' 0.9500
C30 C31 1.377(10)
C30 H30 0.9500
C30' C31' 1.391(11)
C30' H30' 0.9500
C31 H31 0.9500
C31' H31' 0.9500
O1' H1' 0.8400
O1 H1 0.8400
F1' P2' 1.590(6)
F1 P2 1.556(6)
F2 P2 1.586(7)
F2' P2' 1.589(5)
F3' P2' 1.601(6)
F3 P2 1.610(6)
F4 P2 1.583(6)
F4' P2' 1.601(5)
F5 P2 1.586(7)
F5' P2' 1.587(5)
F6' P2' 1.572(6)
F6 P2 1.547(8)
P1 Ru1 2.3223(19)
P1' Ru1' 2.330(2)

loop_
_geom_torsion_atom_site_label_1
_geom_torsion_atom_site_label_2
_geom_torsion_atom_site_label_3
_geom_torsion_atom_site_label_4
_geom_torsion
Ru1' C1' C2' C3' -51.4(6)
Ru1' C1' C2' C24' 122.7(6)
Ru1 C1 C2 C3 52.4(6)
Ru1 C1 C2 C24 -124.9(6)
C1 C2 C3 C4 3.2(10)
C24 C2 C3 C4 -179.5(6)
Ru1 C2 C3 C4 56.1(6)
C1 C2 C3 Ru1 -52.8(6)
C24 C2 C3 Ru1 124.4(6)
C1' C2' C3' C4' -3.8(11)
C24' C2' C3' C4' -177.9(7)
Ru1' C2' C3' C4' -55.6(6)
C1' C2' C3' Ru1' 51.8(6)
C24' C2' C3' Ru1' -122.2(6)
C2' C3' C4' C5' -50.9(11)
Ru1' C3' C4' C5' -105.7(8)
C2' C3' C4' Ru1' 54.8(6)
C2 C3 C4 C5 50.6(10)
Ru1 C3 C4 C5 105.7(7)
C2 C3 C4 Ru1 -55.1(6)
C3' C4' C5' C6' 134.9(8)
Ru1' C4' C5' C6' 54.1(8)
C3 C4 C5 C6 -132.6(8)
Ru1 C4 C5 C6 -52.8(7)
C4 C5 C6 P1 43.9(8)
C4' C5' C6' P1' -45.4(8)
C11' C7' C8' C9' -2.4(10)
Ru1' C7' C8' C9' -65.8(7)
C11' C7' C8' Ru1' 63.4(6)
C11 C7 C8 C9 1.3(9)
Ru1 C7 C8 C9 63.3(5)
C11 C7 C8 Ru1 -62.0(5)
C7' C8' C9' C10' 4.2(11)
Ru1' C8' C9' C10' -60.4(7)
C7' C8' C9' Ru1' 64.6(6)
C7 C8 C9 C10 -0.8(8)
Ru1 C8 C9 C10 61.8(5)
C7 C8 C9 Ru1 -62.6(5)
C8 C9 C10 C11 0.0(8)
Ru1 C9 C10 C11 61.6(5)
C8 C9 C10 Ru1 -61.6(5)
C8' C9' C10' C11' -4.5(11)
Ru1' C9' C10' C11' -64.3(6)
C8' C9' C10' Ru1' 59.8(7)
C8' C7' C11' C10' -0.3(9)
Ru1' C7' C11' C10' 60.8(6)
C8' C7' C11' Ru1' -61.1(6)
C9' C10' C11' C7' 2.9(10)
Ru1' C10' C11' C7' -60.9(5)
C9' C10' C11' Ru1' 63.8(7)
C9 C10 C11 C7 0.8(8)
Ru1 C10 C11 C7 63.6(5)
C9 C10 C11 Ru1 -62.8(5)
C8 C7 C11 C10 -1.3(8)
Ru1 C7 C11 C10 -64.4(5)
C8 C7 C11 Ru1 63.1(5)
C17 C12 C13 C14 -2.4(13)
P1 C12 C13 C14 174.3(7)
C17' C12' C13' C14' -3.4(15)
P1' C12' C13' C14' -174.8(8)
C12 C13 C14 C15 -0.7(15)
C12' C13' C14' C15' 5.0(17)
C13 C14 C15 C16 3.9(16)
C13' C14' C15' C16' -5.9(18)
C14' C15' C16' C17' 5.3(17)
C14 C15 C16 C17 -4.0(15)
C13' C12' C17' C16' 2.7(14)
P1' C12' C17' C16' 173.9(7)
C15' C16' C17' C12' -3.7(15)
C13 C12 C17 C16 2.4(13)
P1 C12 C17 C16 -174.3(7)
C15 C16 C17 C12 0.8(14)
C23 C18 C19 C20 -1.4(11)
P1 C18 C19 C20 -177.9(6)
C23' C18' C19' C20' 0.8(13)
P1' C18' C19' C20' -177.6(7)
C18 C19 C20 C21 1.3(11)
C18' C19' C20' C21' -0.8(14)
C19 C20 C21 C22 -0.9(12)
C19' C20' C21' C22' -0.2(13)
C20 C21 C22 C23 0.6(13)
C20' C21' C22' C23' 1.1(12)
C21 C22 C23 C18 -0.7(13)
C19 C18 C23 C22 1.1(11)
P1 C18 C23 C22 177.6(6)
C21' C22' C23' C18' -1.1(12)
C19' C18' C23' C22' 0.1(12)
P1' C18' C23' C22' 178.5(6)
C1' C2' C24' O1' -41.1(8)
C3' C2' C24' O1' 133.0(6)
Ru1' C2' C24' O1' 46.8(8)
C1' C2' C24' C25' -164.9(6)
C3' C2' C24' C25' 9.2(9)
Ru1' C2' C24' C25' -76.9(8)
C1' C2' C24' C26' 76.7(8)
C3' C2' C24' C26' -109.3(7)
Ru1' C2' C24' C26' 164.6(5)
C1 C2 C24 O1 44.7(8)
C3 C2 C24 O1 -132.6(6)
Ru1 C2 C24 O1 -44.8(8)
C1 C2 C24 C25 166.4(6)
C3 C2 C24 C25 -10.9(9)
Ru1 C2 C24 C25 76.9(8)
C1 C2 C24 C26 -73.5(8)
C3 C2 C24 C26 109.3(7)
Ru1 C2 C24 C26 -162.9(5)
O1 C24 C26 C31 32.8(9)
C25 C24 C26 C31 -88.2(8)
C2 C24 C26 C31 147.5(7)
O1 C24 C26 C27 -151.6(6)
C25 C24 C26 C27 87.4(8)
C2 C24 C26 C27 -36.9(9)
O1' C24' C26' C31' -28.7(10)
C25' C24' C26' C31' 93.0(8)
C2' C24' C26' C31' -143.6(7)
O1' C24' C26' C27' 155.4(7)
C25' C24' C26' C27' -82.8(8)
C2' C24' C26' C27' 40.5(9)
C31 C26 C27 C28 1.2(11)
C24 C26 C27 C28 -174.6(7)
C31' C26' C27' C28' 0.1(12)
C24' C26' C27' C28' 176.1(7)
C26' C27' C28' C29' -1.8(12)
C26 C27 C28 C29 0.1(12)
C27 C28 C29 C30 -1.1(11)
C27' C28' C29' C30' 3.3(12)
C28 C29 C30 C31 0.9(12)
C28' C29' C30' C31' -3.3(12)
C29 C30 C31 C26 0.3(12)
C27 C26 C31 C30 -1.4(11)
C24 C26 C31 C30 174.4(7)
C27' C26' C31' C30' 0.0(12)
C24' C26' C31' C30' -176.1(7)
C29' C30' C31' C26' 1.6(13)
C19 C18 P1 C12 100.5(6)
C23 C18 P1 C12 -76.0(7)
C19 C18 P1 C6 -149.2(6)
C23 C18 P1 C6 34.3(7)
C19 C18 P1 Ru1 -25.4(7)
C23 C18 P1 Ru1 158.1(5)
C17 C12 P1 C18 -18.9(8)
C13 C12 P1 C18 164.5(6)
C17 C12 P1 C6 -131.7(7)
C13 C12 P1 C6 51.6(7)
C17 C12 P1 Ru1 109.5(7)
C13 C12 P1 Ru1 -67.1(7)
C5 C6 P1 C18 109.7(6)
C5 C6 P1 C12 -141.4(6)
C5 C6 P1 Ru1 -19.3(6)
C19' C18' P1' C12' 71.6(8)
C23' C18' P1' C12' -106.7(6)
C19' C18' P1' C6' -38.0(8)
C23' C18' P1' C6' 143.7(6)
C19' C18' P1' Ru1' -160.9(6)
C23' C18' P1' Ru1' 20.7(7)
C17' C12' P1' C18' 24.7(8)
C13' C12' P1' C18' -164.1(7)
C17' C12' P1' C6' 136.2(8)
C13' C12' P1' C6' -52.6(8)
C17' C12' P1' Ru1' -105.3(7)
C13' C12' P1' Ru1' 65.9(8)
C5' C6' P1' C18' -109.0(7)
C5' C6' P1' C12' 142.8(6)
C5' C6' P1' Ru1' 20.1(7)
C2 C3 Ru1 C1 28.6(4)
C4 C3 Ru1 C1 -105.1(5)
C4 C3 Ru1 C2 -133.7(7)
C2 C3 Ru1 C11 -113.7(8)
C4 C3 Ru1 C11 112.6(8)
C2 C3 Ru1 C7 -144.4(4)
C4 C3 Ru1 C7 81.8(5)
C2 C3 Ru1 C10 -61.9(6)
C4 C3 Ru1 C10 164.4(4)
C2 C3 Ru1 C8 -119.0(5)
C4 C3 Ru1 C8 107.3(5)
C2 C3 Ru1 C4 133.7(7)
C2 C3 Ru1 C9 -81.4(5)
C4 C3 Ru1 C9 144.9(4)
C2 C3 Ru1 P1 101.9(4)
C4 C3 Ru1 P1 -31.8(4)
C2 C1 Ru1 C3 -29.0(4)
C2 C1 Ru1 C11 135.0(4)
C2 C1 Ru1 C7 129.0(11)
C2 C1 Ru1 C10 102.6(4)
C2 C1 Ru1 C8 40.8(7)
C2 C1 Ru1 C4 -65.6(4)
C2 C1 Ru1 C9 65.0(5)
C2 C1 Ru1 P1 -144.1(4)
C1 C2 Ru1 C3 133.1(6)
C24 C2 Ru1 C3 -112.9(8)
C3 C2 Ru1 C1 -133.1(6)
C24 C2 Ru1 C1 114.0(8)
C1 C2 Ru1 C11 -82.4(6)
C3 C2 Ru1 C11 144.5(5)
C24 C2 Ru1 C11 31.6(9)
C1 C2 Ru1 C7 -156.0(6)
C3 C2 Ru1 C7 71.0(7)
C24 C2 Ru1 C7 -41.9(10)
C1 C2 Ru1 C10 -89.5(5)
C3 C2 Ru1 C10 137.5(4)
C24 C2 Ru1 C10 24.6(7)
C1 C2 Ru1 C8 -156.3(5)
C3 C2 Ru1 C8 70.6(5)
C24 C2 Ru1 C8 -42.3(7)
C1 C2 Ru1 C4 104.7(5)
C3 C2 Ru1 C4 -28.3(5)
C24 C2 Ru1 C4 -141.2(7)
C1 C2 Ru1 C9 -123.1(5)
C3 C2 Ru1 C9 103.9(5)
C24 C2 Ru1 C9 -9.0(7)
C1 C2 Ru1 P1 39.3(4)
C3 C2 Ru1 P1 -93.8(4)
C24 C2 Ru1 P1 153.3(6)
C10 C11 Ru1 C3 73.5(9)
C7 C11 Ru1 C3 -43.1(10)
C10 C11 Ru1 C1 -60.8(6)
C7 C11 Ru1 C1 -177.4(5)
C10 C11 Ru1 C2 -11.3(8)
C7 C11 Ru1 C2 -127.9(6)
C10 C11 Ru1 C7 116.6(7)
C7 C11 Ru1 C10 -116.6(7)
C10 C11 Ru1 C8 79.5(5)
C7 C11 Ru1 C8 -37.1(5)
C10 C11 Ru1 C4 157.0(5)
C7 C11 Ru1 C4 40.4(8)
C10 C11 Ru1 C9 36.7(5)
C7 C11 Ru1 C9 -79.9(5)
C10 C11 Ru1 P1 -139.6(4)
C7 C11 Ru1 P1 103.7(5)
C8 C7 Ru1 C3 45.2(6)
C11 C7 Ru1 C3 162.5(4)
C8 C7 Ru1 C1 -109.4(12)
C11 C7 Ru1 C1 7.8(14)
C8 C7 Ru1 C2 -0.5(9)
C11 C7 Ru1 C2 116.8(6)
C8 C7 Ru1 C11 -117.2(7)
C8 C7 Ru1 C10 -80.2(5)
C11 C7 Ru1 C10 37.1(5)
C11 C7 Ru1 C8 117.2(7)
C8 C7 Ru1 C4 86.4(6)
C11 C7 Ru1 C4 -156.4(5)
C8 C7 Ru1 C9 -38.6(5)
C11 C7 Ru1 C9 78.7(5)
C8 C7 Ru1 P1 165.4(5)
C11 C7 Ru1 P1 -77.3(5)
C11 C10 Ru1 C3 -151.5(4)
C9 C10 Ru1 C3 -33.6(6)
C11 C10 Ru1 C1 134.1(5)
C9 C10 Ru1 C1 -107.9(5)
C11 C10 Ru1 C2 173.3(5)
C9 C10 Ru1 C2 -68.8(5)
C9 C10 Ru1 C11 118.0(7)
C11 C10 Ru1 C7 -38.3(5)
C9 C10 Ru1 C7 79.7(5)
C11 C10 Ru1 C8 -80.4(5)
C9 C10 Ru1 C8 37.6(5)
C11 C10 Ru1 C4 -106.3(12)
C9 C10 Ru1 C4 11.7(15)
C11 C10 Ru1 C9 -118.0(7)
C11 C10 Ru1 P1 45.2(5)
C9 C10 Ru1 P1 163.2(4)
C7 C8 Ru1 C3 -144.4(5)
C9 C8 Ru1 C3 100.0(5)
C7 C8 Ru1 C1 154.1(5)
C9 C8 Ru1 C1 38.5(8)
C7 C8 Ru1 C2 179.7(5)
C9 C8 Ru1 C2 64.1(5)
C7 C8 Ru1 C11 37.7(5)
C9 C8 Ru1 C11 -77.9(5)
C9 C8 Ru1 C7 -115.6(7)
C7 C8 Ru1 C10 79.1(5)
C9 C8 Ru1 C10 -36.5(5)
C7 C8 Ru1 C4 -106.9(5)
C9 C8 Ru1 C4 137.5(5)
C7 C8 Ru1 C9 115.6(7)
C7 C8 Ru1 P1 -19.5(6)
C9 C8 Ru1 P1 -135.1(4)
C5 C4 Ru1 C3 -119.8(7)
C3 C4 Ru1 C1 65.1(4)
C5 C4 Ru1 C1 -54.6(5)
C3 C4 Ru1 C2 28.5(4)
C5 C4 Ru1 C2 -91.2(5)
C3 C4 Ru1 C11 -144.4(5)
C5 C4 Ru1 C11 95.9(7)
C3 C4 Ru1 C7 -119.0(5)
C5 C4 Ru1 C7 121.2(5)
C3 C4 Ru1 C10 -56.9(13)
C5 C4 Ru1 C10 -176.7(11)
C3 C4 Ru1 C8 -80.5(5)
C5 C4 Ru1 C8 159.7(5)
C3 C4 Ru1 C9 -47.8(6)
C5 C4 Ru1 C9 -167.6(5)
C3 C4 Ru1 P1 149.6(4)
C5 C4 Ru1 P1 29.8(5)
C10 C9 Ru1 C3 156.0(5)
C8 C9 Ru1 C3 -86.3(5)
C10 C9 Ru1 C1 84.7(5)
C8 C9 Ru1 C1 -157.6(5)
C10 C9 Ru1 C2 118.3(5)
C8 C9 Ru1 C2 -123.9(5)
C10 C9 Ru1 C11 -36.7(5)
C8 C9 Ru1 C11 81.0(5)
C10 C9 Ru1 C7 -79.7(5)
C8 C9 Ru1 C7 38.0(5)
C8 C9 Ru1 C10 117.8(7)
C10 C9 Ru1 C8 -117.8(7)
C10 C9 Ru1 C4 -176.5(4)
C8 C9 Ru1 C4 -58.7(6)
C10 C9 Ru1 P1 -29.9(7)
C8 C9 Ru1 P1 87.9(6)
C18 P1 Ru1 C3 -108.8(3)
C12 P1 Ru1 C3 131.1(3)
C6 P1 Ru1 C3 14.7(3)
C18 P1 Ru1 C1 -45.0(3)
C12 P1 Ru1 C1 -165.1(3)
C6 P1 Ru1 C1 78.5(4)
C18 P1 Ru1 C2 -67.9(3)
C12 P1 Ru1 C2 172.0(3)
C6 P1 Ru1 C2 55.6(4)
C18 P1 Ru1 C11 83.3(3)
C12 P1 Ru1 C11 -36.8(3)
C6 P1 Ru1 C11 -153.2(4)
C18 P1 Ru1 C7 119.8(4)
C12 P1 Ru1 C7 -0.4(4)
C6 P1 Ru1 C7 -116.8(4)
C18 P1 Ru1 C10 58.4(4)
C12 P1 Ru1 C10 -61.7(4)
C6 P1 Ru1 C10 -178.1(4)
C18 P1 Ru1 C8 131.4(4)
C12 P1 Ru1 C8 11.2(4)
C6 P1 Ru1 C8 -105.2(4)
C18 P1 Ru1 C4 -128.1(3)
C12 P1 Ru1 C4 111.8(3)
C6 P1 Ru1 C4 -4.6(3)
C18 P1 Ru1 C9 77.3(5)
C12 P1 Ru1 C9 -42.8(5)
C6 P1 Ru1 C9 -159.2(5)
C4' C3' Ru1' C1' 105.8(5)
C2' C3' Ru1' C1' -27.8(4)
C4' C3' Ru1' C8' -80.7(6)
C2' C3' Ru1' C8' 145.8(5)
C4' C3' Ru1' C2' 133.6(7)
C4' C3' Ru1' C10' -144.3(5)
C2' C3' Ru1' C10' 82.2(5)
C4' C3' Ru1' C7' -115.9(10)
C2' C3' Ru1' C7' 110.5(10)
C4' C3' Ru1' C9' -106.8(5)
C2' C3' Ru1' C9' 119.6(5)
C2' C3' Ru1' C4' -133.6(7)
C4' C3' Ru1' C11' -165.1(5)
C2' C3' Ru1' C11' 61.3(6)
C4' C3' Ru1' P1' 30.7(5)
C2' C3' Ru1' P1' -102.8(4)
C2' C1' Ru1' C3' 29.2(4)
C2' C1' Ru1' C8' -131.0(13)
C2' C1' Ru1' C10' -64.2(6)
C2' C1' Ru1' C7' -134.4(5)
C2' C1' Ru1' C9' -42.7(8)
C2' C1' Ru1' C4' 65.4(5)
C2' C1' Ru1' C11' -101.9(5)
C2' C1' Ru1' P1' 143.4(4)
C9' C8' Ru1' C3' -46.9(8)
C7' C8' Ru1' C3' -161.5(5)
C9' C8' Ru1' C1' 110.1(14)
C7' C8' Ru1' C1' -4.4(17)
C9' C8' Ru1' C2' 0.4(12)
C7' C8' Ru1' C2' -114.2(8)
C9' C8' Ru1' C10' 36.5(7)
C7' C8' Ru1' C10' -78.1(6)
C9' C8' Ru1' C7' 114.6(9)
C7' C8' Ru1' C9' -114.6(9)
C9' C8' Ru1' C4' -87.4(7)
C7' C8' Ru1' C4' 158.0(5)
C9' C8' Ru1' C11' 78.0(7)
C7' C8' Ru1' C11' -36.5(5)
C9' C8' Ru1' P1' -165.6(6)
C7' C8' Ru1' P1' 79.8(5)
C1' C2' Ru1' C3' -133.5(7)
C24' C2' Ru1' C3' 112.6(8)
C3' C2' Ru1' C1' 133.5(7)
C24' C2' Ru1' C1' -113.9(8)
C1' C2' Ru1' C8' 155.0(8)
C3' C2' Ru1' C8' -71.5(9)
C24' C2' Ru1' C8' 41.1(11)
C1' C2' Ru1' C10' 123.5(5)
C3' C2' Ru1' C10' -103.0(5)
C24' C2' Ru1' C10' 9.6(7)
C1' C2' Ru1' C7' 79.6(7)
C3' C2' Ru1' C7' -146.9(5)
C24' C2' Ru1' C7' -34.3(9)
C1' C2' Ru1' C9' 155.3(5)
C3' C2' Ru1' C9' -71.3(5)
C24' C2' Ru1' C9' 41.3(7)
C1' C2' Ru1' C4' -105.4(5)
C3' C2' Ru1' C4' 28.1(5)
C24' C2' Ru1' C4' 140.7(7)
C1' C2' Ru1' C11' 89.0(5)
C3' C2' Ru1' C11' -137.5(5)
C24' C2' Ru1' C11' -24.9(7)
C1' C2' Ru1' P1' -40.3(5)
C3' C2' Ru1' P1' 93.2(4)
C24' C2' Ru1' P1' -154.2(6)
C11' C10' Ru1' C3' -154.1(5)
C9' C10' Ru1' C3' 89.0(6)
C11' C10' Ru1' C1' -83.1(6)
C9' C10' Ru1' C1' 160.0(5)
C11' C10' Ru1' C8' 80.7(6)
C9' C10' Ru1' C8' -36.1(6)
C11' C10' Ru1' C2' -115.7(6)
C9' C10' Ru1' C2' 127.4(6)
C11' C10' Ru1' C7' 36.6(5)
C9' C10' Ru1' C7' -80.3(6)
C11' C10' Ru1' C9' 116.9(8)
C11' C10' Ru1' C4' 178.5(5)
C9' C10' Ru1' C4' 61.7(7)
C9' C10' Ru1' C11' -116.9(8)
C11' C10' Ru1' P1' 34.9(9)
C9' C10' Ru1' P1' -81.9(8)
C11' C7' Ru1' C3' -68.8(11)
C8' C7' Ru1' C3' 48.2(12)
C11' C7' Ru1' C1' 61.5(6)
C8' C7' Ru1' C1' 178.5(5)
C11' C7' Ru1' C8' -117.1(8)
C11' C7' Ru1' C2' 15.1(8)
C8' C7' Ru1' C2' 132.1(6)
C11' C7' Ru1' C10' -36.8(6)
C8' C7' Ru1' C10' 80.2(6)
C11' C7' Ru1' C9' -79.1(6)
C8' C7' Ru1' C9' 38.0(6)
C11' C7' Ru1' C4' -156.3(6)
C8' C7' Ru1' C4' -39.2(9)
C8' C7' Ru1' C11' 117.1(8)
C11' C7' Ru1' P1' 142.3(5)
C8' C7' Ru1' P1' -100.6(5)
C8' C9' Ru1' C3' 143.4(7)
C10' C9' Ru1' C3' -97.5(6)
C8' C9' Ru1' C1' -153.3(7)
C10' C9' Ru1' C1' -34.2(9)
C10' C9' Ru1' C8' 119.1(10)
C8' C9' Ru1' C2' -179.8(6)
C10' C9' Ru1' C2' -60.7(6)
C8' C9' Ru1' C10' -119.1(10)
C8' C9' Ru1' C7' -40.1(7)
C10' C9' Ru1' C7' 79.0(6)
C8' C9' Ru1' C4' 106.1(7)
C10' C9' Ru1' C4' -134.8(6)
C8' C9' Ru1' C11' -81.8(7)
C10' C9' Ru1' C11' 37.4(6)
C8' C9' Ru1' P1' 18.8(8)
C10' C9' Ru1' P1' 137.9(5)
C5' C4' Ru1' C3' 120.6(8)
C3' C4' Ru1' C1' -64.6(5)
C5' C4' Ru1' C1' 56.0(6)
C3' C4' Ru1' C8' 120.1(5)
C5' C4' Ru1' C8' -119.3(6)
C3' C4' Ru1' C2' -29.0(5)
C5' C4' Ru1' C2' 91.6(6)
C3' C4' Ru1' C10' 48.0(6)
C5' C4' Ru1' C10' 168.6(5)
C3' C4' Ru1' C7' 145.5(5)
C5' C4' Ru1' C7' -93.9(7)
C3' C4' Ru1' C9' 81.6(5)
C5' C4' Ru1' C9' -157.8(6)
C3' C4' Ru1' C11' 51.6(15)
C5' C4' Ru1' C11' 172.3(11)
C3' C4' Ru1' P1' -150.5(5)
C5' C4' Ru1' P1' -29.9(5)
C7' C11' Ru1' C3' 154.0(5)
C10' C11' Ru1' C3' 35.8(7)
C7' C11' Ru1' C1' -132.8(5)
C10' C11' Ru1' C1' 109.1(6)
C7' C11' Ru1' C8' 38.8(6)
C10' C11' Ru1' C8' -79.4(6)
C7' C11' Ru1' C2' -170.7(5)
C10' C11' Ru1' C2' 71.1(6)
C7' C11' Ru1' C10' 118.2(8)
C10' C11' Ru1' C7' -118.2(8)
C7' C11' Ru1' C9' 80.5(6)
C10' C11' Ru1' C9' -37.7(6)
C7' C11' Ru1' C4' 113.5(13)
C10' C11' Ru1' C4' -4.7(16)
C7' C11' Ru1' P1' -42.5(6)
C10' C11' Ru1' P1' -160.7(5)
C18' P1' Ru1' C3' 108.1(4)
C12' P1' Ru1' C3' -130.4(4)
C6' P1' Ru1' C3' -14.2(4)
C18' P1' Ru1' C1' 43.6(4)
C12' P1' Ru1' C1' 165.1(4)
C6' P1' Ru1' C1' -78.7(4)
C18' P1' Ru1' C8' -120.8(4)
C12' P1' Ru1' C8' 0.7(5)
C6' P1' Ru1' C8' 116.9(5)
C18' P1' Ru1' C2' 66.5(4)
C12' P1' Ru1' C2' -172.0(4)
C6' P1' Ru1' C2' -55.8(4)
C18' P1' Ru1' C10' -81.3(6)
C12' P1' Ru1' C10' 40.2(6)
C6' P1' Ru1' C10' 156.4(6)
C18' P1' Ru1' C7' -82.8(4)
C12' P1' Ru1' C7' 38.7(4)
C6' P1' Ru1' C7' 154.9(4)
C18' P1' Ru1' C9' -131.9(5)
C12' P1' Ru1' C9' -10.4(5)
C6' P1' Ru1' C9' 105.8(5)
C18' P1' Ru1' C4' 126.7(4)
C12' P1' Ru1' C4' -111.8(4)
C6' P1' Ru1' C4' 4.4(4)
C18' P1' Ru1' C11' -59.1(4)
C12' P1' Ru1' C11' 62.4(4)
C6' P1' Ru1' C11' 178.6(4)
